data_7152093
loop_
_publ_author_name
'Duroure, Leslie'
'Jousseaume, Thierry'
'Ar\'aoz, R\'omulo'
'Barr\'e, Elvina'
'Retailleau, Pascal'
'Chabaud, Laurent'
'Molg\'o, Jordi'
'Guillou, Catherine'

_publ_section_title
;
 6,6-Spiroimine analogs of (-)-gymnodimine A: synthesis and biological
 evaluation on nicotinic acetylcholine receptors.
;
_journal_issue 23
_journal_name_full 'Organic &amp; biomolecular chemistry'
_journal_page_first 8112
_journal_page_last 8118
_journal_paper_doi 10.1039/c1ob06257c
_journal_volume 9
_journal_year 2011
_chemical_formula_moiety 'C10 H14 O3'
_chemical_formula_sum 'C10 H14 O3'
_chemical_formula_weight 182.21
_chemical_name_common rac-7-hydroxy-2-oxaspiro(5.5)undec-8-en-1-one
_chemical_name_systematic
;
rac-7-hydroxy-2-oxaspiro[5.5]undec-8-en-1-one
;
_space_group_IT_number 14
_symmetry_cell_setting monoclinic
_symmetry_space_group_name_Hall '-P 2ybc'
_symmetry_space_group_name_H-M 'P 1 21/c 1'
_atom_sites_solution_hydrogens difmap
_atom_sites_solution_primary direct
_atom_sites_solution_secondary difmap
_audit_creation_method SHELXL-97
_cell_angle_alpha 90.00
_cell_angle_beta 98.171(7)
_cell_angle_gamma 90.00
_cell_formula_units_Z 4
_cell_length_a 9.1149(11)
_cell_length_b 6.9784(8)
_cell_length_c 14.9231(15)
_cell_measurement_reflns_used 1259
_cell_measurement_temperature 293(2)
_cell_measurement_theta_max 71.3
_cell_measurement_theta_min 7.0
_cell_volume 939.58(18)
_computing_cell_refinement 'CrystalClear-SM Expert 2.0 r4 (Rigaku, 2009)'
_computing_data_collection 'CrystalClear-SM Expert 2.0 r4 (Rigaku, 2009)'
_computing_data_reduction 'CrystalClear-SM Expert 2.0 r4 (Rigaku, 2009)'
_computing_molecular_graphics 'PLATON (Spek, 2003)'
_computing_publication_material 'SHELXL97 (Sheldrick, 2008)'
_computing_structure_refinement 'SHELXL97 (Sheldrick, 2008); CRYSTALBUILDER (Welter, 2006)'
_computing_structure_solution 'Superflip (Sheldrick, 2008)'
_diffrn_ambient_temperature 293(2)
_diffrn_detector_type 'RAPID II large area curved imaging plate detector '
_diffrn_measured_fraction_theta_full 0.962
_diffrn_measured_fraction_theta_max 0.962
_diffrn_measurement_device_type 'Rigaku rapid II RAXIS conversion'
_diffrn_measurement_method 'profile data from \w-scans'
_diffrn_radiation_monochromator graphite
_diffrn_radiation_source 'fine-focus sealed tube'
_diffrn_radiation_type CuK\a
_diffrn_radiation_wavelength 1.54187
_diffrn_reflns_av_R_equivalents 0.0430
_diffrn_reflns_av_sigmaI/netI 0.0369
_diffrn_reflns_limit_h_max 11
_diffrn_reflns_limit_h_min -9
_diffrn_reflns_limit_k_max 5
_diffrn_reflns_limit_k_min -8
_diffrn_reflns_limit_l_max 18
_diffrn_reflns_limit_l_min -17
_diffrn_reflns_number 3666
_diffrn_reflns_theta_full 68.97
_diffrn_reflns_theta_max 68.97
_diffrn_reflns_theta_min 7.02
_exptl_absorpt_coefficient_mu 0.775
_exptl_absorpt_correction_T_max 1.000
_exptl_absorpt_correction_T_min 0.739
_exptl_absorpt_correction_type multi-scan
_exptl_absorpt_process_details 'FS_ABSCOR (Rigaku, 2009)'
_exptl_crystal_colour colourless
_exptl_crystal_density_diffrn 1.288
_exptl_crystal_density_method 'not measured'
_exptl_crystal_description block
_exptl_crystal_F_000 392
_exptl_crystal_size_max 0.48
_exptl_crystal_size_mid 0.43
_exptl_crystal_size_min 0.32
_refine_diff_density_max 0.188
_refine_diff_density_min -0.174
_refine_diff_density_rms 0.037
_refine_ls_extinction_coef 0.012(2)
_refine_ls_extinction_expression Fc^*^=kFc[1+0.001xFc^2^\l^3^/sin(2\q)]^-1/4^
_refine_ls_extinction_method SHELXL
_refine_ls_goodness_of_fit_ref 1.091
_refine_ls_hydrogen_treatment constr
_refine_ls_matrix_type full
_refine_ls_number_parameters 130
_refine_ls_number_reflns 1676
_refine_ls_number_restraints 0
_refine_ls_restrained_S_all 1.091
_refine_ls_R_factor_all 0.0682
_refine_ls_R_factor_gt 0.0524
_refine_ls_shift/su_max 0.000
_refine_ls_shift/su_mean 0.000
_refine_ls_structure_factor_coef Fsqd
_refine_ls_weighting_details 'calc w=1/[\s^2^(Fo^2^)+(0.0948P)^2^+0.0818P] where P=(Fo^2^+2Fc^2^)/3'
_refine_ls_weighting_scheme calc
_refine_ls_wR_factor_gt 0.1617
_refine_ls_wR_factor_ref 0.1804
_reflns_number_gt 1173
_reflns_number_total 1676
_reflns_threshold_expression >2sigma(I)
_cod_data_source_file c1ob06257c.txt
_cod_data_source_block LC382
_cod_original_sg_symbol_H-M 'P 21/c'
_cod_database_code 7152093

loop_
_symmetry_equiv_pos_as_xyz
'x, y, z'
'-x, y+1/2, -z+1/2'
'-x, -y, -z'
'x, -y-1/2, z-1/2'

loop_
_atom_site_label
_atom_site_type_symbol
_atom_site_fract_x
_atom_site_fract_y
_atom_site_fract_z
_atom_site_U_iso_or_equiv
_atom_site_adp_type
_atom_site_occupancy
_atom_site_symmetry_multiplicity
_atom_site_calc_flag
_atom_site_refinement_flags
_atom_site_disorder_assembly
_atom_site_disorder_group
O10 O -0.02665(19) 0.8004(2) 0.05606(11) 0.0886(6) Uani 1 1 d . A .
O12 O 0.2116(2) 0.3596(3) 0.13632(12) 0.1064(7) Uani 1 1 d . . .
H12 H 0.1337 0.3311 0.1045 0.160 Uiso 1 1 calc R . .
O13 O 0.08325(18) 0.6705(2) -0.04810(10) 0.0877(6) Uani 1 1 d . A .
C1 C 0.5035(3) 0.8159(5) 0.1114(2) 0.1212(12) Uani 1 1 d . . .
H1A H 0.5757 0.8670 0.0758 0.145 Uiso 1 1 calc R . .
H1B H 0.5066 0.8941 0.1653 0.145 Uiso 1 1 calc R . .
C2 C 0.5451(3) 0.6180(6) 0.13823(19) 0.1170(11) Uani 1 1 d . . .
H2 H 0.6424 0.5940 0.1638 0.140 Uiso 1 1 calc R . .
C3 C 0.4523(3) 0.4743(5) 0.12795(15) 0.0990(9) Uani 1 1 d . . .
H3 H 0.4880 0.3536 0.1462 0.119 Uiso 1 1 calc R . .
C4 C 0.2924(2) 0.4914(4) 0.08870(13) 0.0790(7) Uani 1 1 d . . .
H4 H 0.2813 0.4535 0.0249 0.095 Uiso 1 1 calc R . .
C5 C 0.2382(2) 0.6991(3) 0.09462(13) 0.0684(6) Uani 1 1 d . A .
C6 C 0.3502(3) 0.8301(4) 0.05656(17) 0.0928(8) Uani 1 1 d . . .
H6A H 0.3557 0.7946 -0.0057 0.111 Uiso 1 1 calc R . .
H6B H 0.3160 0.9616 0.0570 0.111 Uiso 1 1 calc R . .
C7 C 0.2205(3) 0.7499(4) 0.19235(15) 0.0963(8) Uani 1 1 d . . .
H7A H 0.1959 0.6342 0.2230 0.116 Uiso 0.708(13) 1 calc PR A 1
H7B H 0.3150 0.7956 0.2230 0.116 Uiso 0.708(13) 1 calc PR A 1
H7C H 0.2678 0.6499 0.2314 0.116 Uiso 0.292(13) 1 calc PR A 2
H7D H 0.2747 0.8676 0.2081 0.116 Uiso 0.292(13) 1 calc PR A 2
C8A C 0.1088(5) 0.8932(11) 0.2013(3) 0.0926(18) Uani 0.708(13) 1 d P A 1
H8A1 H 0.0948 0.9003 0.2645 0.111 Uiso 0.708(13) 1 calc PR A 1
H8A2 H 0.1457 1.0167 0.1848 0.111 Uiso 0.708(13) 1 calc PR A 1
C8B C 0.0775(15) 0.774(2) 0.2122(6) 0.089(4) Uani 0.292(13) 1 d P A 2
H8B1 H 0.0843 0.8489 0.2673 0.107 Uiso 0.292(13) 1 calc PR A 2
H8B2 H 0.0411 0.6481 0.2260 0.107 Uiso 0.292(13) 1 calc PR A 2
C9 C -0.0332(3) 0.8605(5) 0.1477(2) 0.1042(9) Uani 1 1 d . . .
H9A H -0.0855 0.7634 0.1773 0.125 Uiso 0.708(13) 1 calc PR A 1
H9B H -0.0906 0.9777 0.1461 0.125 Uiso 0.708(13) 1 calc PR A 1
H9C H -0.0218 0.9986 0.1513 0.125 Uiso 0.292(13) 1 calc PR A 2
H9D H -0.1301 0.8292 0.1632 0.125 Uiso 0.292(13) 1 calc PR A 2
C11 C 0.0927(3) 0.7219(3) 0.03037(14) 0.0723(6) Uani 1 1 d . . .

loop_
_atom_site_aniso_label
_atom_site_aniso_U_11
_atom_site_aniso_U_22
_atom_site_aniso_U_33
_atom_site_aniso_U_23
_atom_site_aniso_U_13
_atom_site_aniso_U_12
O10 0.0841(11) 0.0862(12) 0.0907(11) -0.0064(8) -0.0039(8) 0.0117(8)
O12 0.1118(14) 0.0966(12) 0.0994(13) 0.0395(10) -0.0243(10) -0.0177(10)
O13 0.1005(12) 0.0992(13) 0.0581(9) 0.0048(7) -0.0073(7) 0.0014(8)
C1 0.0891(18) 0.160(3) 0.111(2) 0.044(2) 0.0016(15) -0.0382(18)
C2 0.0769(16) 0.173(3) 0.0987(19) 0.046(2) 0.0049(14) -0.003(2)
C3 0.0914(17) 0.120(2) 0.0825(16) 0.0203(15) 0.0021(12) 0.0184(17)
C4 0.0878(14) 0.0871(16) 0.0585(10) 0.0088(11) -0.0016(9) 0.0053(12)
C5 0.0742(13) 0.0743(14) 0.0546(11) 0.0062(9) 0.0014(9) -0.0063(10)
C6 0.0922(17) 0.0992(19) 0.0845(16) 0.0245(13) 0.0042(12) -0.0175(14)
C7 0.0997(18) 0.123(2) 0.0626(13) -0.0104(13) 0.0001(12) 0.0027(17)
C8A 0.112(3) 0.095(4) 0.072(2) -0.011(2) 0.0178(19) -0.001(3)
C8B 0.133(9) 0.072(8) 0.066(5) 0.012(4) 0.029(5) 0.002(6)
C9 0.107(2) 0.113(2) 0.0930(18) -0.0089(16) 0.0167(15) 0.0154(16)
C11 0.0852(15) 0.0669(13) 0.0614(12) 0.0097(9) -0.0017(10) -0.0051(11)

loop_
_atom_type_symbol
_atom_type_description
_atom_type_scat_dispersion_real
_atom_type_scat_dispersion_imag
_atom_type_scat_source
C C 0.0181 0.0091 'International Tables Vol C Tables 4.2.6.8 and 6.1.1.4'
H H 0.0000 0.0000 'International Tables Vol C Tables 4.2.6.8 and 6.1.1.4'
O O 0.0492 0.0322 'International Tables Vol C Tables 4.2.6.8 and 6.1.1.4'

loop_
_geom_angle_atom_site_label_1
_geom_angle_atom_site_label_2
_geom_angle_atom_site_label_3
_geom_angle
C11 O10 C9 122.88(19)
C4 O12 H12 109.5
C2 C1 C6 112.9(3)
C2 C1 H1A 109.0
C6 C1 H1A 109.0
C2 C1 H1B 109.0
C6 C1 H1B 109.0
H1A C1 H1B 107.8
C3 C2 C1 123.4(3)
C3 C2 H2 118.3
C1 C2 H2 118.3
C2 C3 C4 124.3(3)
C2 C3 H3 117.9
C4 C3 H3 117.9
O12 C4 C3 107.26(18)
O12 C4 C5 112.65(19)
C3 C4 C5 110.8(2)
O12 C4 H4 108.7
C3 C4 H4 108.7
C5 C4 H4 108.7
C11 C5 C7 111.93(19)
C11 C5 C6 105.57(16)
C7 C5 C6 112.3(2)
C11 C5 C4 108.61(16)
C7 C5 C4 110.56(18)
C6 C5 C4 107.66(19)
C1 C6 C5 111.76(19)
C1 C6 H6A 109.3
C5 C6 H6A 109.3
C1 C6 H6B 109.3
C5 C6 H6B 109.3
H6A C6 H6B 107.9
C8B C7 C8A 37.1(5)
C8B C7 C5 117.4(5)
C8A C7 C5 114.8(3)
C8B C7 H7A 73.2
C8A C7 H7A 108.6
C5 C7 H7A 108.6
C8B C7 H7B 131.2
C8A C7 H7B 108.6
C5 C7 H7B 108.6
H7A C7 H7B 107.6
C8B C7 H7C 108.0
C8A C7 H7C 134.4
C5 C7 H7C 108.0
H7A C7 H7C 39.7
H7B C7 H7C 70.4
C8B C7 H7D 108.0
C8A C7 H7D 74.5
C5 C7 H7D 108.0
H7A C7 H7D 137.3
H7B C7 H7D 38.7
H7C C7 H7D 107.2
C9 C8A C7 115.3(4)
C9 C8A H8A1 108.4
C7 C8A H8A1 108.4
C9 C8A H8A2 108.4
C7 C8A H8A2 108.4
H8A1 C8A H8A2 107.5
C7 C8B C9 120.2(7)
C7 C8B H8B1 107.3
C9 C8B H8B1 107.3
C7 C8B H8B2 107.3
C9 C8B H8B2 107.3
H8B1 C8B H8B2 106.9
C8B C9 O10 113.4(5)
C8B C9 C8A 36.7(5)
O10 C9 C8A 114.8(3)
C8B C9 H9A 75.1
O10 C9 H9A 108.6
C8A C9 H9A 108.6
C8B C9 H9B 134.5
O10 C9 H9B 108.6
C8A C9 H9B 108.6
H9A C9 H9B 107.6
C8B C9 H9C 108.9
O10 C9 H9C 108.9
C8A C9 H9C 74.4
H9A C9 H9C 136.4
H9B C9 H9C 38.4
C8B C9 H9D 108.9
O10 C9 H9D 108.9
C8A C9 H9D 132.8
H9A C9 H9D 37.9
H9B C9 H9D 71.9
H9C C9 H9D 107.7
O13 C11 O10 116.92(19)
O13 C11 C5 120.6(2)
O10 C11 C5 122.46(19)

loop_
_geom_bond_atom_site_label_1
_geom_bond_atom_site_label_2
_geom_bond_distance
O10 C11 1.322(3)
O10 C9 1.439(3)
O12 C4 1.429(3)
O12 H12 0.8200
O13 C11 1.216(2)
C1 C2 1.472(5)
C1 C6 1.519(4)
C1 H1A 0.9700
C1 H1B 0.9700
C2 C3 1.306(4)
C2 H2 0.9300
C3 C4 1.496(3)
C3 H3 0.9300
C4 C5 1.538(3)
C4 H4 0.9800
C5 C11 1.530(3)
C5 C7 1.532(3)
C5 C6 1.538(3)
C6 H6A 0.9700
C6 H6B 0.9700
C7 C8B 1.387(12)
C7 C8A 1.447(6)
C7 H7A 0.9700
C7 H7B 0.9700
C7 H7C 0.9700
C7 H7D 0.9700
C8A C9 1.440(5)
C8A H8A1 0.9700
C8A H8A2 0.9700
C8B C9 1.426(11)
C8B H8B1 0.9700
C8B H8B2 0.9700
C9 H9A 0.9700
C9 H9B 0.9700
C9 H9C 0.9700
C9 H9D 0.9700

loop_
_geom_torsion_atom_site_label_1
_geom_torsion_atom_site_label_2
_geom_torsion_atom_site_label_3
_geom_torsion_atom_site_label_4
_geom_torsion
C6 C1 C2 C3 -9.6(5)
C1 C2 C3 C4 -0.6(5)
C2 C3 C4 O12 -144.1(3)
C2 C3 C4 C5 -20.8(4)
O12 C4 C5 C11 -76.3(2)
C3 C4 C5 C11 163.49(18)
O12 C4 C5 C7 46.8(2)
C3 C4 C5 C7 -73.3(2)
O12 C4 C5 C6 169.82(17)
C3 C4 C5 C6 49.6(2)
C2 C1 C6 C5 41.2(4)
C11 C5 C6 C1 -177.4(2)
C7 C5 C6 C1 60.4(3)
C4 C5 C6 C1 -61.5(3)
C11 C5 C7 C8B 11.3(8)
C6 C5 C7 C8B 129.8(8)
C4 C5 C7 C8B -109.9(8)
C11 C5 C7 C8A -30.1(5)
C6 C5 C7 C8A 88.5(4)
C4 C5 C7 C8A -151.3(4)
C8B C7 C8A C9 -54.2(7)
C5 C7 C8A C9 49.1(7)
C8A C7 C8B C9 58.9(9)
C5 C7 C8B C9 -36.6(16)
C7 C8B C9 O10 40.4(15)
C7 C8B C9 C8A -60.2(11)
C11 O10 C9 C8B -19.4(8)
C11 O10 C9 C8A 21.0(5)
C7 C8A C9 C8B 52.7(7)
C7 C8A C9 O10 -43.7(7)
C9 O10 C11 O13 177.4(2)
C9 O10 C11 C5 -3.9(3)
C7 C5 C11 O13 -173.1(2)
C6 C5 C11 O13 64.5(3)
C4 C5 C11 O13 -50.7(3)
C7 C5 C11 O10 8.2(3)
C6 C5 C11 O10 -114.2(2)
C4 C5 C11 O10 130.6(2)
